data_4100870
loop_
_publ_author_name
'Wilson, Scott R.'
'Prussak-Wieckowska, Teresa'

_journal_name_full 'Journal of the American Chemical Society'
_journal_year 2005
_chemical_absolute_configuration syn
_chemical_formula_moiety 'C21 H28 N6 O9'
_chemical_formula_sum 'C21 H28 N6 O9'
_chemical_formula_weight 508.49
_space_group_IT_number 169
_space_group_name_Hall 'P 61'
_space_group_name_H-M_alt 'P 61'
_symmetry_cell_setting hexagonal
_symmetry_space_group_name_Hall 'P 61'
_symmetry_space_group_name_H-M 'P 61'
_cell_angle_alpha 90.00
_cell_angle_beta 90.00
_cell_angle_gamma 120.00
_cell_formula_units_Z 6
_cell_length_a 13.3588(16)
_cell_length_b 13.3588(16)
_cell_length_c 31.219(8)
_cell_measurement_temperature 193(2)
_cell_volume 4824.8(14)
_diffrn_ambient_temperature 193(2)
_exptl_crystal_density_diffrn 1.050
_cod_depositor_comments
;
The following automatic conversions were performed:
'_symmetry_cell_setting' value 'Hexagonal' changed to 'hexagonal'
according to '/home/saulius/struct/CIF-dictionaries/cif_core.dic'
dictionary named 'cif_core.dic' version 2.4.1 from 2010-06-29.

Automatic conversion script
Id: cif_fix_enum 1527 2010-12-29 10:47:43Z saulius 
;
_cod_original_sg_symbol_Hall 'P 61 '
_cod_database_code 4100870

loop_
_symmetry_equiv_pos_as_xyz
'x, y, z'
'-y, x-y, z+1/3'
'-x+y, -x, z+2/3'
'-x, -y, z+1/2'
'y, -x+y, z+5/6'
'x-y, x, z+1/6'

loop_
_atom_site_label
_atom_site_type_symbol
_atom_site_fract_x
_atom_site_fract_y
_atom_site_fract_z
_atom_site_U_iso_or_equiv
_atom_site_adp_type
_atom_site_occupancy
_atom_site_symmetry_multiplicity
_atom_site_calc_flag
_atom_site_refinement_flags
_atom_site_disorder_assembly
_atom_site_disorder_group
C1 C 0.5958(7) 0.6379(7) 1.0590(3) 0.063(2) Uani 1 1 d . . .
C2 C 0.6209(7) 0.5336(8) 1.1183(3) 0.070(2) Uani 1 1 d . . .
C3 C 0.7375(8) 0.5884(8) 1.1027(3) 0.075(2) Uani 1 1 d . . .
C4 C 0.7670(7) 0.6562(8) 1.0688(3) 0.070(2) Uani 1 1 d . . .
C5 C 0.9162(7) 0.6481(8) 1.0950(3) 0.074(2) Uani 1 1 d . . .
H5A H 0.9924 0.6611 1.0987 0.089 Uiso 1 1 calc R . .
C6 C 0.4016(7) 0.6172(7) 1.0475(3) 0.069(2) Uani 1 1 d . A .
C7 C 0.2261(11) 0.613(3) 1.0211(10) 0.112(5) Uiso 0.397(4) 1 d PDU A 1
H7A H 0.2094 0.6770 1.0164 0.134 Uiso 0.397(4) 1 calc PR A 1
H7B H 0.1879 0.5734 1.0480 0.134 Uiso 0.397(4) 1 calc PR A 1
C8 C 0.179(2) 0.528(2) 0.9832(7) 0.129(6) Uiso 0.397(4) 1 d PDU A 1
H8A H 0.2013 0.4677 0.9866 0.154 Uiso 0.397(4) 1 calc PR A 1
H8B H 0.0936 0.4889 0.9824 0.154 Uiso 0.397(4) 1 calc PR A 1
C9 C 0.230(4) 0.596(3) 0.9414(8) 0.147(6) Uiso 0.397(4) 1 d PDU A 1
H9A H 0.1941 0.6428 0.9348 0.176 Uiso 0.397(4) 1 calc PR A 1
H9B H 0.3144 0.6485 0.9450 0.176 Uiso 0.397(4) 1 calc PR A 1
C10 C 0.209(4) 0.512(4) 0.9042(9) 0.160(9) Uiso 0.397(4) 1 d PDU A 1
H10A H 0.2476 0.5568 0.8783 0.240 Uiso 0.397(4) 1 calc PR A 1
H10B H 0.1261 0.4650 0.8989 0.240 Uiso 0.397(4) 1 calc PR A 1
H10C H 0.2408 0.4622 0.9115 0.240 Uiso 0.397(4) 1 calc PR A 1
C11 C 0.9618(7) 0.7804(9) 1.0312(3) 0.078(3) Uani 1 1 d . . .
H11A H 1.0406 0.7897 1.0339 0.093 Uiso 1 1 calc R . .
C12 C 0.9252(6) 0.7621(7) 0.9852(3) 0.061(2) Uani 1 1 d . . .
H12A H 0.8407 0.7342 0.9823 0.074 Uiso 1 1 calc R . .
C13 C 0.9975(6) 0.8822(8) 0.9673(3) 0.067(2) Uani 1 1 d . B .
H13A H 0.9655 0.8936 0.9399 0.080 Uiso 1 1 calc R . .
C14 C 0.9937(9) 0.9549(9) 1.0031(3) 0.082(3) Uani 1 1 d . . .
H14A H 1.0716 1.0254 1.0062 0.099 Uiso 1 1 calc R . .
C15 C 0.8959(8) 0.6224(9) 0.9334(3) 0.073(2) Uani 1 1 d . . .
C16 C 0.9332(15) 0.5386(16) 0.9140(5) 0.136(6) Uani 1 1 d D . .
H16A H 0.9015 0.5162 0.8850 0.204 Uiso 1 1 calc R . .
H16B H 0.9038 0.4694 0.9320 0.204 Uiso 1 1 calc R . .
H16C H 1.0177 0.5774 0.9127 0.204 Uiso 1 1 calc R . .
C17 C 1.1452(13) 0.8888(13) 0.9252(5) 0.150(6) Uani 0.72(2) 1 d PDU B 1
C18 C 1.2680(15) 0.920(3) 0.9205(7) 0.149(6) Uani 0.72(2) 1 d PDU B 1
H18A H 1.3154 1.0031 0.9147 0.224 Uiso 0.72(2) 1 calc PR B 1
H18B H 1.2754 0.8764 0.8966 0.224 Uiso 0.72(2) 1 calc PR B 1
H18C H 1.2945 0.9013 0.9470 0.224 Uiso 0.72(2) 1 calc PR B 1
C19 C 0.9036(11) 0.9911(10) 0.9985(5) 0.108(4) Uani 1 1 d . . .
H19A H 0.8289 0.9246 0.9894 0.130 Uiso 1 1 calc R . .
H19B H 0.8922 1.0201 1.0262 0.130 Uiso 1 1 calc R . .
C20 C 0.8834(17) 1.1336(15) 0.9620(7) 0.145(7) Uani 1 1 d . . .
C21 C 0.9372(17) 1.2259(14) 0.9265(8) 0.172(8) Uani 1 1 d D . .
H21A H 0.8790 1.2435 0.9156 0.259 Uiso 1 1 calc R . .
H21B H 0.9644 1.1966 0.9031 0.259 Uiso 1 1 calc R . .
H21C H 1.0025 1.2963 0.9383 0.259 Uiso 1 1 calc R . .
N1 N 0.7006(6) 0.6867(6) 1.0449(3) 0.076(2) Uani 1 1 d . . .
N2 N 0.5542(6) 0.5625(6) 1.0938(3) 0.073(2) Uani 1 1 d . . .
H2 H 0.4806 0.5315 1.1003 0.087 Uiso 1 1 calc R . .
N3 N 0.8328(5) 0.5843(7) 1.1203(2) 0.0697(19) Uani 1 1 d . . .
N4 N 0.8854(5) 0.6967(7) 1.0618(3) 0.0687(19) Uani 1 1 d . . .
N5 N 0.5181(6) 0.6568(6) 1.0375(3) 0.0701(19) Uani 1 1 d . . .
H5 H 0.5443 0.6995 1.0142 0.084 Uiso 1 1 calc R . .
N6 N 0.3521(5) 0.6610(7) 1.0245(3) 0.074(2) Uani 1 1 d D . .
H6 H 0.3971 0.7240 1.0098 0.089 Uiso 1 1 calc R A 1
O1 O 0.5809(5) 0.4667(6) 1.1483(2) 0.0768(17) Uani 1 1 d . . .
O2 O 0.3539(5) 0.5471(7) 1.0781(3) 0.097(2) Uani 1 1 d . . .
O3 O 0.9671(6) 0.8877(6) 1.0409(2) 0.095(2) Uani 1 1 d . . .
O4 O 0.9541(5) 0.6795(6) 0.9682(2) 0.0723(16) Uani 1 1 d . . .
O5 O 0.8190(7) 0.6302(6) 0.9179(2) 0.091(2) Uani 1 1 d . . .
O6 O 1.1129(6) 0.9088(7) 0.9632(2) 0.096(2) Uani 1 1 d D . .
O7 O 1.0760(13) 0.8460(18) 0.8950(4) 0.141(5) Uani 0.72(2) 1 d PDU B 1
O8 O 0.9449(7) 1.0804(7) 0.9670(4) 0.119(3) Uani 1 1 d . . .
O9 O 0.7966(12) 1.1083(11) 0.9799(4) 0.149(4) Uani 1 1 d . . .
C22 C 0.2292(11) 0.627(3) 1.0285(17) 0.107(5) Uiso 0.318(16) 1 d PDU A 2
H22A H 0.2136 0.6792 1.0111 0.129 Uiso 0.318(16) 1 calc PR A 2
H22B H 0.2120 0.6346 1.0588 0.129 Uiso 0.318(16) 1 calc PR A 2
C23 C 0.1496(18) 0.501(2) 1.0138(12) 0.123(5) Uiso 0.318(16) 1 d PDU A 2
H23A H 0.0730 0.4905 1.0060 0.147 Uiso 0.318(16) 1 calc PR A 2
H23B H 0.1387 0.4478 1.0375 0.147 Uiso 0.318(16) 1 calc PR A 2
C24 C 0.203(4) 0.474(3) 0.9749(10) 0.140(7) Uiso 0.318(16) 1 d PDU A 2
H24A H 0.2767 0.5433 0.9673 0.168 Uiso 0.318(16) 1 calc PR A 2
H24B H 0.1497 0.4538 0.9501 0.168 Uiso 0.318(16) 1 calc PR A 2
C25 C 0.224(3) 0.373(3) 0.9845(16) 0.166(11) Uiso 0.318(16) 1 d PDU A 2
H25A H 0.1748 0.3074 0.9657 0.249 Uiso 0.318(16) 1 calc PR A 2
H25B H 0.2046 0.3492 1.0145 0.249 Uiso 0.318(16) 1 calc PR A 2
H25C H 0.3051 0.3973 0.9792 0.249 Uiso 0.318(16) 1 calc PR A 2
C26 C 0.2285(15) 0.625(5) 1.0279(8) 0.109(5) Uiso 0.285(16) 1 d PDU A 3
H26A H 0.2197 0.6918 1.0362 0.130 Uiso 0.285(16) 1 calc PR A 3
H26B H 0.1909 0.5643 1.0500 0.130 Uiso 0.285(16) 1 calc PR A 3
C27 C 0.172(2) 0.578(4) 0.9840(10) 0.129(5) Uiso 0.285(16) 1 d PDU A 3
H27A H 0.0885 0.5540 0.9854 0.155 Uiso 0.285(16) 1 calc PR A 3
H27B H 0.1781 0.5098 0.9763 0.155 Uiso 0.285(16) 1 calc PR A 3
C28 C 0.232(4) 0.673(4) 0.9496(9) 0.148(8) Uiso 0.285(16) 1 d PDU A 3
H28A H 0.1806 0.7034 0.9413 0.177 Uiso 0.285(16) 1 calc PR A 3
H28B H 0.3040 0.7374 0.9614 0.177 Uiso 0.285(16) 1 calc PR A 3
C29 C 0.259(6) 0.622(5) 0.9100(14) 0.154(8) Uiso 0.285(16) 1 d PDU A 3
H29A H 0.2974 0.6825 0.8883 0.231 Uiso 0.285(16) 1 calc PR A 3
H29B H 0.1875 0.5587 0.8983 0.231 Uiso 0.285(16) 1 calc PR A 3
H29C H 0.3107 0.5928 0.9183 0.231 Uiso 0.285(16) 1 calc PR A 3
C30 C 1.182(2) 0.940(3) 0.9282(9) 0.150(6) Uani 0.28(2) 1 d PDU B 2
C31 C 1.3087(19) 1.002(6) 0.9339(15) 0.142(8) Uani 0.28(2) 1 d PDU B 2
H31A H 1.3456 1.0505 0.9087 0.213 Uiso 0.28(2) 1 calc PR B 2
H31B H 1.3352 0.9466 0.9374 0.213 Uiso 0.28(2) 1 calc PR B 2
H31C H 1.3292 1.0516 0.9594 0.213 Uiso 0.28(2) 1 calc PR B 2
O10 O 1.137(4) 0.915(5) 0.8922(6) 0.153(7) Uani 0.28(2) 1 d PDU B 2

loop_
_atom_site_aniso_label
_atom_site_aniso_U_11
_atom_site_aniso_U_22
_atom_site_aniso_U_33
_atom_site_aniso_U_23
_atom_site_aniso_U_13
_atom_site_aniso_U_12
C1 0.059(5) 0.066(5) 0.049(4) 0.018(4) 0.001(4) 0.019(4)
C2 0.051(4) 0.075(5) 0.063(5) 0.013(5) -0.004(4) 0.016(4)
C3 0.078(6) 0.074(6) 0.064(5) 0.001(5) 0.008(5) 0.031(5)
C4 0.061(5) 0.074(5) 0.061(5) -0.004(4) -0.007(4) 0.023(4)
C5 0.043(4) 0.091(6) 0.070(6) -0.001(5) -0.011(4) 0.020(4)
C6 0.056(5) 0.043(4) 0.094(6) 0.022(4) 0.015(5) 0.015(4)
C11 0.055(5) 0.095(7) 0.054(5) 0.003(5) 0.000(4) 0.016(5)
C12 0.045(4) 0.074(5) 0.054(4) 0.011(4) -0.009(4) 0.021(4)
C13 0.036(4) 0.093(6) 0.065(5) 0.000(4) -0.006(4) 0.027(4)
C14 0.059(5) 0.098(7) 0.071(6) -0.007(6) -0.009(4) 0.025(5)
C15 0.075(6) 0.088(6) 0.074(6) 0.009(5) -0.009(5) 0.053(5)
C16 0.174(14) 0.196(15) 0.116(10) 0.001(10) 0.006(10) 0.151(13)
C17 0.080(8) 0.218(16) 0.141(9) 0.055(10) 0.012(7) 0.065(10)
C18 0.074(8) 0.222(17) 0.144(10) 0.055(10) 0.015(7) 0.068(10)
C19 0.101(8) 0.065(6) 0.134(11) -0.004(7) 0.015(8) 0.023(6)
C20 0.111(11) 0.119(13) 0.191(18) -0.084(13) -0.046(12) 0.047(11)
C21 0.157(15) 0.095(10) 0.26(3) 0.019(14) -0.003(17) 0.060(10)
N1 0.062(4) 0.074(4) 0.073(5) 0.010(4) -0.005(4) 0.020(4)
N2 0.047(4) 0.086(5) 0.070(5) 0.001(4) 0.000(3) 0.022(3)
N3 0.045(4) 0.088(5) 0.067(4) 0.006(4) -0.006(3) 0.026(3)
N4 0.042(3) 0.089(5) 0.063(4) 0.002(4) -0.011(3) 0.024(3)
N5 0.065(4) 0.066(4) 0.068(4) 0.015(3) -0.004(3) 0.024(4)
N6 0.065(4) 0.080(5) 0.081(5) 0.018(4) 0.008(4) 0.038(4)
O1 0.071(4) 0.085(4) 0.073(4) 0.018(4) 0.002(3) 0.037(3)
O2 0.059(4) 0.104(5) 0.120(6) 0.031(5) 0.011(4) 0.035(4)
O3 0.095(5) 0.089(5) 0.061(4) -0.015(4) -0.004(3) 0.015(4)
O4 0.057(3) 0.105(4) 0.066(4) -0.006(3) -0.009(3) 0.048(3)
O5 0.132(6) 0.102(5) 0.075(4) -0.020(4) -0.026(4) 0.084(5)
O6 0.069(4) 0.122(6) 0.077(4) 0.039(4) 0.006(3) 0.033(4)
O7 0.074(8) 0.217(15) 0.127(8) 0.055(9) 0.016(6) 0.069(9)
O8 0.105(6) 0.095(6) 0.166(9) -0.030(6) -0.004(6) 0.057(5)
O9 0.141(9) 0.157(9) 0.174(11) -0.040(8) -0.022(8) 0.094(8)
C30 0.077(9) 0.221(16) 0.139(9) 0.055(10) 0.013(7) 0.064(10)
C31 0.066(10) 0.218(18) 0.141(11) 0.054(12) 0.014(9) 0.071(12)
O10 0.082(9) 0.221(16) 0.135(9) 0.054(10) 0.015(8) 0.062(10)

loop_
_geom_bond_atom_site_label_1
_geom_bond_atom_site_label_2
_geom_bond_distance
_geom_bond_site_symmetry_2
_geom_bond_publ_flag
C1 N1 1.291(11) . ?
C1 N5 1.362(11) . ?
C1 N2 1.394(11) . ?
C2 O1 1.217(10) . ?
C2 N2 1.369(11) . ?
C2 C3 1.436(13) . ?
C3 C4 1.320(13) . ?
C3 N3 1.411(12) . ?
C4 N1 1.368(12) . ?
C4 N4 1.410(11) . ?
C5 N3 1.280(11) . ?
C5 N4 1.391(12) . ?
C5 H5A 0.9500 . ?
C6 O2 1.264(11) . ?
C6 N6 1.296(11) . ?
C6 N5 1.405(11) . ?
C7 N6 1.477(10) . ?
C7 C8 1.545(10) . ?
C7 H7A 0.9900 . ?
C7 H7B 0.9900 . ?
C8 C9 1.542(11) . ?
C8 H8A 0.9900 . ?
C8 H8B 0.9900 . ?
C9 C10 1.534(10) . ?
C9 H9A 0.9900 . ?
C9 H9B 0.9900 . ?
C10 H10A 0.9800 . ?
C10 H10B 0.9800 . ?
C10 H10C 0.9800 . ?
C11 O3 1.431(13) . ?
C11 N4 1.435(12) . ?
C11 C12 1.497(12) . ?
C11 H11A 1.0000 . ?
C12 O4 1.441(11) . ?
C12 C13 1.508(12) . ?
C12 H12A 1.0000 . ?
C13 O6 1.404(11) . ?
C13 C14 1.497(13) . ?
C13 H13A 1.0000 . ?
C14 O3 1.416(12) . ?
C14 C19 1.511(16) . ?
C14 H14A 1.0000 . ?
C15 O5 1.186(10) . ?
C15 O4 1.332(12) . ?
C15 C16 1.558(16) . ?
C16 H16A 0.9800 . ?
C16 H16B 0.9800 . ?
C16 H16C 0.9800 . ?
C17 O7 1.241(10) . ?
C17 O6 1.335(18) . ?
C17 C18 1.484(10) . ?
C18 H18A 0.9800 . ?
C18 H18B 0.9800 . ?
C18 H18C 0.9800 . ?
C19 O8 1.429(16) . ?
C19 H19A 0.9900 . ?
C19 H19B 0.9900 . ?
C20 O9 1.17(2) . ?
C20 O8 1.34(2) . ?
C20 C21 1.54(3) . ?
C21 H21A 0.9800 . ?
C21 H21B 0.9800 . ?
C21 H21C 0.9800 . ?
N2 H2 0.8800 . ?
N5 H5 0.8800 . ?
N6 C22 1.472(11) . ?
N6 C26 1.475(11) . ?
N6 H6 0.8800 . ?
O6 C30 1.35(2) . ?
C22 C23 1.537(10) . ?
C22 H22A 0.9900 . ?
C22 H22B 0.9900 . ?
C23 C24 1.538(11) . ?
C23 H23A 0.9900 . ?
C23 H23B 0.9900 . ?
C24 C25 1.541(11) . ?
C24 H24A 0.9900 . ?
C24 H24B 0.9900 . ?
C25 H25A 0.9800 . ?
C25 H25B 0.9800 . ?
C25 H25C 0.9800 . ?
C26 C27 1.539(11) . ?
C26 H26A 0.9900 . ?
C26 H26B 0.9900 . ?
C27 C28 1.542(11) . ?
C27 H27A 0.9900 . ?
C27 H27B 0.9900 . ?
C28 C29 1.541(11) . ?
C28 H28A 0.9900 . ?
C28 H28B 0.9900 . ?
C29 H29A 0.9800 . ?
C29 H29B 0.9800 . ?
C29 H29C 0.9800 . ?
C30 O10 1.240(11) . ?
C30 C31 1.480(11) . ?
C31 H31A 0.9800 . ?
C31 H31B 0.9800 . ?
C31 H31C 0.9800 . ?
